data_4021411
loop_
_publ_author_name
'Yosuke Uchiyama'
'Naokazu Kano'
'Takayuki Kawashima'

_publ_contact_author_address
;
Department of Chemistry, Graduate School of Science,
The University of Tokyo,
7-3-1 Hongo, Bunkyo-ku, Tokyo, 113-0033, Japan
;
_publ_contact_author_email takayuki@chem.s.u-tokyo.ac.jp
_publ_contact_author_fax +81-5800-6899
_publ_contact_author_name 'Takayuki Kawashima'
_publ_contact_author_phone +81-5800-6899
_publ_section_title
;
 Syntheses, Structures, and Thermolyses of Pentacoordinate
 1,2-Oxastibetanes: Potential Intermediates in the
 Reactions of Stibonium Ylides with Carbonyl Compounds
;
_journal_name_full 'Journal of Organic Chemistry'
_journal_page_first 659
_journal_page_last 670
_journal_paper_doi 10.1021/jo0520700
_journal_volume 71
_journal_year 2006
_chemical_formula_moiety 'C23 H19 F12 O2 Sb'
_chemical_formula_sum 'C23 H19 F12 O2 Sb'
_chemical_formula_weight 677.13
_chemical_melting_point 149.0(10)
_chemical_name_common 1,2-oxastibetane
_space_group_IT_number 2
_space_group_name_Hall '-P 1'
_space_group_name_H-M_alt 'P -1'
_symmetry_cell_setting triclinic
_symmetry_space_group_name_Hall '-P 1'
_symmetry_space_group_name_H-M 'P -1'
_atom_sites_solution_hydrogens geom
_atom_sites_solution_primary direct
_atom_sites_solution_secondary difmap
_audit_creation_method SHELXL-97
_cell_angle_alpha 102.894(6)
_cell_angle_beta 90.004(5)
_cell_angle_gamma 91.278(5)
_cell_formula_units_Z 4
_cell_length_a 10.691(3)
_cell_length_b 12.257(4)
_cell_length_c 19.324(7)
_cell_measurement_reflns_used 6629
_cell_measurement_temperature 120(2)
_cell_measurement_theta_max 27.4835
_cell_measurement_theta_min 3.0402
_cell_volume 2467.7(15)
_computing_cell_refinement 'CrystalClear (Rigaku Corp., 2000)'
_computing_data_collection 'CrystalClear (Rigaku Corp., 2000)'
_computing_data_reduction 'CrystalClear (Rigaku Corp., 2000)'
_computing_molecular_graphics 'ORTEP-III (Farrugia, 1997-2005)'
_computing_structure_refinement 'SHELXL-97 (Sheldrick, 1997)'
_computing_structure_solution 'SHELXS-97 (Sheldrick, 1990)'
_diffrn_ambient_temperature 120(2)
_diffrn_detector_area_resol_mean 14.6199
_diffrn_measured_fraction_theta_full 95.4
_diffrn_measured_fraction_theta_max 0.953
_diffrn_measurement_details
;
scan:
    Number of images: 600
               Slice: -70.0000 - 110.0000
         Image width: 0.3000
            Exp time: 25.0000
       Rotation axis: Omega
               Omega: 0.0000
                 Chi: 45.0000
                 Phi: 0.0000
                 XTD: 44.8281
              2theta: 19.7929
scan:
    Number of images: 600
               Slice: -70.0000 - 110.0000
         Image width: 0.3000
            Exp time: 25.0000
       Rotation axis: Omega
               Omega: 0.0000
                 Chi: 45.0000
                 Phi: 90.0000
                 XTD: 44.8281
              2theta: 19.7929

;
_diffrn_measurement_device
;
Mercury CCD (2x2 bin mode)
;
_diffrn_measurement_device_details
;
AFC8: Eulerian 3-circle
;
_diffrn_measurement_method dtintegrate.ref
_diffrn_radiation_detector CCD
_diffrn_radiation_monochromator graphite
_diffrn_radiation_source 'fine-focus sealed tube'
_diffrn_radiation_type MoK\a
_diffrn_radiation_wavelength 0.71070
_diffrn_reflns_av_R_equivalents 0.0265
_diffrn_reflns_av_sigmaI/netI 0.0480
_diffrn_reflns_limit_h_max 13
_diffrn_reflns_limit_h_min -11
_diffrn_reflns_limit_k_max 15
_diffrn_reflns_limit_k_min -15
_diffrn_reflns_limit_l_max 21
_diffrn_reflns_limit_l_min -25
_diffrn_reflns_number 19474
_diffrn_reflns_reduction_process 'Lp corrections applied'
_diffrn_reflns_theta_full 27.48
_diffrn_reflns_theta_max 27.48
_diffrn_reflns_theta_min 3.04
_diffrn_source_current 40.0000
_diffrn_source_power 2.0000
_diffrn_source_voltage 50.0000
_exptl_absorpt_coefficient_mu 1.229
_exptl_absorpt_correction_T_max 0.8372
_exptl_absorpt_correction_T_min 0.7912
_exptl_absorpt_correction_type multi-scan
_exptl_absorpt_process_details
;
Jacobson, R. (1998) Private communication
;
_exptl_crystal_colour Colorless
_exptl_crystal_density_diffrn 1.823
_exptl_crystal_density_method 'not measured'
_exptl_crystal_description Block
_exptl_crystal_F_000 1328
_exptl_crystal_size_max 0.20
_exptl_crystal_size_mid 0.20
_exptl_crystal_size_min 0.15
_refine_diff_density_max 0.715
_refine_diff_density_min -0.477
_refine_diff_density_rms 0.097
_refine_ls_extinction_method none
_refine_ls_goodness_of_fit_ref 1.097
_refine_ls_hydrogen_treatment riding
_refine_ls_matrix_type full
_refine_ls_number_parameters 691
_refine_ls_number_reflns 10772
_refine_ls_number_restraints 0
_refine_ls_restrained_S_all 1.097
_refine_ls_R_factor_all 0.0619
_refine_ls_R_factor_gt 0.0414
_refine_ls_shift/su_max 0.002
_refine_ls_shift/su_mean 0.000
_refine_ls_structure_factor_coef Fsqd
_refine_ls_weighting_details 'calc w=1/[\s^2^(Fo^2^)+(0.0142P)^2^+3.9782P] where P=(Fo^2^+2Fc^2^)/3'
_refine_ls_weighting_scheme calc
_refine_ls_wR_factor_gt 0.0623
_refine_ls_wR_factor_ref 0.0672
_reflns_number_gt 8815
_reflns_number_total 10772
_reflns_threshold_expression >2sigma(I)
_cod_data_source_file jo0520700si20051003_110942.cif
_cod_depositor_comments
;
The following automatic conversions were performed:

'_chemical_melting_point' value '148-150' was changed to '149.0(10)'
- the average value was taken and precision was estimated.

Automatic conversion script
Id: cif_fix_values 1646 2011-03-28 12:23:43Z adriana 
;
_cod_database_code 4021411

loop_
_symmetry_equiv_pos_as_xyz
'x, y, z'
'-x, -y, -z'

loop_
_atom_site_label
_atom_site_type_symbol
_atom_site_fract_x
_atom_site_fract_y
_atom_site_fract_z
_atom_site_U_iso_or_equiv
_atom_site_adp_type
_atom_site_occupancy
_atom_site_symmetry_multiplicity
_atom_site_calc_flag
_atom_site_refinement_flags
Sb1 Sb 0.09149(2) 0.397081(18) 0.605197(11) 0.01298(6) Uani 1 1 d .
O1 O 0.2454(2) 0.29542(18) 0.60014(12) 0.0150(5) Uani 1 1 d .
C1 C 0.2458(3) 0.4588(3) 0.55551(18) 0.0176(7) Uani 1 1 d .
H1 H 0.2340 0.4521 0.5039 0.021 Uiso 1 1 calc R
H2 H 0.2731 0.5358 0.5792 0.021 Uiso 1 1 calc R
C2 C 0.3279(3) 0.3671(3) 0.57371(19) 0.0186(7) Uani 1 1 d .
C3 C 0.0725(3) 0.4277(3) 0.71493(17) 0.0157(7) Uani 1 1 d .
C4 C -0.0264(3) 0.2821(3) 0.53831(17) 0.0150(7) Uani 1 1 d .
C5 C 0.3938(3) 0.3002(3) 0.5078(2) 0.0258(9) Uani 1 1 d .
F1 F 0.3095(2) 0.2449(2) 0.46097(11) 0.0365(6) Uani 1 1 d .
F2 F 0.4615(2) 0.3651(2) 0.47465(13) 0.0399(6) Uani 1 1 d .
F3 F 0.4702(2) 0.2238(2) 0.52323(13) 0.0393(6) Uani 1 1 d .
C6 C 0.4226(4) 0.4191(3) 0.6321(2) 0.0297(9) Uani 1 1 d .
F4 F 0.3636(2) 0.4861(2) 0.68558(12) 0.0408(6) Uani 1 1 d .
F5 F 0.5117(2) 0.4790(2) 0.60937(14) 0.0488(7) Uani 1 1 d .
F6 F 0.4786(2) 0.3417(2) 0.65991(14) 0.0433(7) Uani 1 1 d .
C7 C 0.1279(3) 0.3676(3) 0.75932(18) 0.0191(7) Uani 1 1 d .
H3 H 0.1816 0.3075 0.7406 0.023 Uiso 1 1 calc R
C8 C 0.1035(3) 0.3971(3) 0.83165(19) 0.0241(8) Uani 1 1 d .
H4 H 0.1395 0.3562 0.8628 0.029 Uiso 1 1 calc R
C9 C 0.0270(4) 0.4858(3) 0.85827(19) 0.0271(9) Uani 1 1 d .
H5 H 0.0117 0.5059 0.9079 0.032 Uiso 1 1 calc R
C10 C -0.0278(3) 0.5461(3) 0.81417(18) 0.0214(8) Uani 1 1 d .
H6 H -0.0810 0.6065 0.8332 0.026 Uiso 1 1 calc R
C11 C -0.0040(3) 0.5170(3) 0.74127(17) 0.0157(7) Uani 1 1 d .
C12 C -0.0563(3) 0.5791(3) 0.68709(17) 0.0165(7) Uani 1 1 d .
C13 C 0.0038(4) 0.6971(3) 0.7002(2) 0.0283(9) Uani 1 1 d .
F7 F 0.1277(2) 0.6886(2) 0.69247(13) 0.0411(6) Uani 1 1 d .
F8 F -0.0178(3) 0.75867(19) 0.76480(12) 0.0469(7) Uani 1 1 d .
F9 F -0.0363(2) 0.75401(18) 0.65357(12) 0.0394(6) Uani 1 1 d .
C14 C -0.1990(4) 0.5821(3) 0.6913(2) 0.0267(9) Uani 1 1 d .
F10 F -0.2466(2) 0.4789(2) 0.68514(12) 0.0359(6) Uani 1 1 d .
F11 F -0.2400(2) 0.6441(2) 0.75205(12) 0.0432(7) Uani 1 1 d .
F12 F -0.2493(2) 0.6220(2) 0.63870(12) 0.0379(6) Uani 1 1 d .
O2 O -0.0272(2) 0.52623(19) 0.61681(12) 0.0175(5) Uani 1 1 d .
C15 C -0.1481(3) 0.3107(3) 0.52515(18) 0.0195(7) Uani 1 1 d .
H7 H -0.1798 0.3810 0.5488 0.023 Uiso 1 1 calc R
C16 C -0.2223(3) 0.2360(3) 0.47749(18) 0.0212(8) Uani 1 1 d .
H8 H -0.3051 0.2563 0.4687 0.025 Uiso 1 1 calc R
C17 C -0.1798(3) 0.1324(3) 0.44194(16) 0.0149(7) Uani 1 1 d .
C18 C -0.0596(3) 0.1041(3) 0.45778(17) 0.0178(7) Uani 1 1 d .
H9 H -0.0295 0.0323 0.4360 0.021 Uiso 1 1 calc R
C19 C 0.0176(3) 0.1787(3) 0.50480(18) 0.0183(7) Uani 1 1 d .
H10 H 0.1003 0.1585 0.5138 0.022 Uiso 1 1 calc R
C20 C -0.2658(3) 0.0506(3) 0.39017(17) 0.0175(7) Uani 1 1 d .
C21 C -0.3472(4) 0.1128(3) 0.3468(2) 0.0292(9) Uani 1 1 d .
H11 H -0.3956 0.0583 0.3115 0.044 Uiso 1 1 calc R
H12 H -0.2935 0.1583 0.3227 0.044 Uiso 1 1 calc R
H13 H -0.4045 0.1614 0.3786 0.044 Uiso 1 1 calc R
C22 C -0.3489(3) -0.0113(3) 0.43432(18) 0.0219(8) Uani 1 1 d .
H14 H -0.4019 0.0424 0.4657 0.033 Uiso 1 1 calc R
H15 H -0.2961 -0.0487 0.4630 0.033 Uiso 1 1 calc R
H16 H -0.4017 -0.0672 0.4025 0.033 Uiso 1 1 calc R
C23 C -0.1892(4) -0.0367(3) 0.33843(19) 0.0291(9) Uani 1 1 d .
H17 H -0.2458 -0.0850 0.3043 0.044 Uiso 1 1 calc R
H18 H -0.1434 -0.0823 0.3651 0.044 Uiso 1 1 calc R
H19 H -0.1297 0.0018 0.3129 0.044 Uiso 1 1 calc R
Sb2 Sb 0.39295(2) 0.199640(19) 0.974423(11) 0.01440(6) Uani 1 1 d .
O3 O 0.2331(2) 0.22397(19) 0.91880(11) 0.0163(5) Uani 1 1 d .
O4 O 0.5224(2) 0.17101(19) 1.04472(11) 0.0176(5) Uani 1 1 d .
C24 C 0.2479(3) 0.0825(3) 0.98360(18) 0.0199(8) Uani 1 1 d .
H20 H 0.2678 0.0041 0.9610 0.024 Uiso 1 1 calc R
H21 H 0.2184 0.0886 1.0328 0.024 Uiso 1 1 calc R
C25 C 0.1609(3) 0.1383(3) 0.93805(18) 0.0172(7) Uani 1 1 d .
C26 C 0.3906(3) 0.3558(3) 1.04363(18) 0.0189(7) Uani 1 1 d .
C27 C 0.5112(3) 0.1673(3) 0.88665(17) 0.0168(7) Uani 1 1 d .
C28 C 0.1194(3) 0.0555(3) 0.86974(18) 0.0204(8) Uani 1 1 d .
F13 F 0.21911(19) 0.00955(18) 0.83435(10) 0.0273(5) Uani 1 1 d .
F14 F 0.0462(2) -0.02806(19) 0.88175(11) 0.0342(6) Uani 1 1 d .
F15 F 0.0569(2) 0.10649(19) 0.82670(11) 0.0315(5) Uani 1 1 d .
C29 C 0.0476(4) 0.1916(3) 0.98026(19) 0.0243(8) Uani 1 1 d .
F16 F -0.0317(2) 0.1167(2) 0.99719(13) 0.0383(6) Uani 1 1 d .
F17 F -0.0170(2) 0.2546(2) 0.94601(12) 0.0349(6) Uani 1 1 d .
F18 F 0.0866(2) 0.2588(2) 1.04138(12) 0.0408(6) Uani 1 1 d .
C30 C 0.3202(3) 0.4462(3) 1.0353(2) 0.0241(8) Uani 1 1 d .
H22 H 0.2704 0.4415 0.9940 0.029 Uiso 1 1 calc R
C31 C 0.3243(4) 0.5429(3) 1.0880(2) 0.0309(9) Uani 1 1 d .
H23 H 0.2773 0.6056 1.0831 0.037 Uiso 1 1 calc R
C32 C 0.3967(4) 0.5485(3) 1.1483(2) 0.0298(9) Uani 1 1 d .
H24 H 0.3974 0.6149 1.1847 0.036 Uiso 1 1 calc R
C33 C 0.4680(4) 0.4595(3) 1.1563(2) 0.0268(9) Uani 1 1 d .
H25 H 0.5184 0.4653 1.1975 0.032 Uiso 1 1 calc R
C34 C 0.4653(3) 0.3609(3) 1.10336(18) 0.0185(7) Uani 1 1 d .
C35 C 0.5389(3) 0.2558(3) 1.10589(17) 0.0165(7) Uani 1 1 d .
C36 C 0.4943(3) 0.2054(3) 1.16822(18) 0.0225(8) Uani 1 1 d .
F19 F 0.37205(19) 0.17758(18) 1.15935(11) 0.0294(5) Uani 1 1 d .
F20 F 0.5073(2) 0.27561(18) 1.23136(10) 0.0309(5) Uani 1 1 d .
F21 F 0.5542(2) 0.11265(18) 1.17102(11) 0.0309(5) Uani 1 1 d .
C37 C 0.6800(3) 0.2853(3) 1.11163(19) 0.0234(8) Uani 1 1 d .
F22 F 0.7140(2) 0.3336(2) 1.05860(12) 0.0357(6) Uani 1 1 d .
F23 F 0.7110(2) 0.35580(19) 1.17234(11) 0.0341(6) Uani 1 1 d .
F24 F 0.75005(19) 0.19523(19) 1.10631(12) 0.0324(5) Uani 1 1 d .
C38 C 0.6365(3) 0.1459(3) 0.89404(18) 0.0206(8) Uani 1 1 d .
H26 H 0.6702 0.1456 0.9395 0.025 Uiso 1 1 calc R
C39 C 0.7125(3) 0.1250(3) 0.83484(19) 0.0216(8) Uani 1 1 d .
H27 H 0.7984 0.1107 0.8406 0.026 Uiso 1 1 calc R
C40 C 0.6672(3) 0.1243(3) 0.76687(17) 0.0165(7) Uani 1 1 d .
C41 C 0.5410(3) 0.1472(3) 0.76100(18) 0.0183(7) Uani 1 1 d .
H28 H 0.5075 0.1485 0.7157 0.022 Uiso 1 1 calc R
C42 C 0.4628(3) 0.1682(3) 0.81989(17) 0.0177(7) Uani 1 1 d .
H29 H 0.3769 0.1831 0.8146 0.021 Uiso 1 1 calc R
C43 C 0.7552(3) 0.0989(3) 0.70345(18) 0.0212(8) Uani 1 1 d .
C44 C 0.8574(3) 0.1904(3) 0.7127(2) 0.0272(9) Uani 1 1 d .
H30 H 0.8193 0.2625 0.7128 0.041 Uiso 1 1 calc R
H31 H 0.9169 0.1724 0.6735 0.041 Uiso 1 1 calc R
H32 H 0.9013 0.1951 0.7579 0.041 Uiso 1 1 calc R
C45 C 0.8135(4) -0.0152(3) 0.7001(2) 0.0299(9) Uani 1 1 d .
H33 H 0.8617 -0.0126 0.7436 0.045 Uiso 1 1 calc R
H34 H 0.8691 -0.0332 0.6590 0.045 Uiso 1 1 calc R
H35 H 0.7471 -0.0728 0.6956 0.045 Uiso 1 1 calc R
C46 C 0.6886(4) 0.0947(4) 0.63286(19) 0.0355(11) Uani 1 1 d .
H36 H 0.6228 0.0362 0.6255 0.053 Uiso 1 1 calc R
H37 H 0.7490 0.0779 0.5940 0.053 Uiso 1 1 calc R
H38 H 0.6511 0.1673 0.6338 0.053 Uiso 1 1 calc R

loop_
_atom_site_aniso_label
_atom_site_aniso_U_11
_atom_site_aniso_U_22
_atom_site_aniso_U_33
_atom_site_aniso_U_23
_atom_site_aniso_U_13
_atom_site_aniso_U_12
Sb1 0.01331(12) 0.01246(11) 0.01292(12) 0.00220(9) -0.00113(9) 0.00116(9)
O1 0.0129(12) 0.0144(12) 0.0185(12) 0.0053(9) 0.0007(9) 0.0009(9)
C1 0.0191(18) 0.0162(17) 0.0198(18) 0.0090(14) -0.0002(14) 0.0026(14)
C2 0.0126(17) 0.0214(18) 0.0242(19) 0.0099(15) -0.0032(14) -0.0016(14)
C3 0.0183(18) 0.0141(16) 0.0145(17) 0.0029(13) 0.0011(14) -0.0040(13)
C4 0.0142(17) 0.0167(17) 0.0139(16) 0.0029(13) -0.0022(13) -0.0015(13)
C5 0.022(2) 0.029(2) 0.032(2) 0.0163(18) 0.0112(17) 0.0088(16)
F1 0.0431(15) 0.0395(14) 0.0234(12) -0.0006(10) 0.0068(11) 0.0041(11)
F2 0.0390(14) 0.0404(15) 0.0492(15) 0.0277(12) 0.0251(12) 0.0100(11)
F3 0.0306(13) 0.0395(14) 0.0560(16) 0.0265(12) 0.0209(11) 0.0189(11)
C6 0.022(2) 0.032(2) 0.040(2) 0.0176(19) -0.0064(18) -0.0072(17)
F4 0.0447(15) 0.0413(15) 0.0316(14) -0.0011(11) -0.0154(11) -0.0100(12)
F5 0.0271(14) 0.0627(19) 0.0664(18) 0.0378(15) -0.0181(12) -0.0279(12)
F6 0.0332(14) 0.0493(16) 0.0568(17) 0.0322(14) -0.0208(12) -0.0027(12)
C7 0.0170(18) 0.0179(18) 0.0223(19) 0.0047(14) -0.0022(14) -0.0001(14)
C8 0.028(2) 0.027(2) 0.0203(19) 0.0118(16) -0.0059(16) -0.0001(16)
C9 0.035(2) 0.034(2) 0.0132(18) 0.0058(16) 0.0001(16) 0.0015(18)
C10 0.025(2) 0.0229(19) 0.0149(18) 0.0016(14) 0.0023(15) 0.0039(15)
C11 0.0181(18) 0.0145(16) 0.0149(17) 0.0041(13) -0.0020(14) -0.0010(13)
C12 0.0179(18) 0.0156(17) 0.0149(17) 0.0007(13) -0.0011(14) 0.0038(13)
C13 0.045(3) 0.0162(19) 0.024(2) 0.0044(15) 0.0024(18) 0.0008(17)
F7 0.0377(15) 0.0335(14) 0.0531(16) 0.0135(12) -0.0031(12) -0.0158(11)
F8 0.089(2) 0.0172(12) 0.0289(13) -0.0060(10) 0.0031(13) -0.0016(13)
F9 0.0637(17) 0.0215(12) 0.0374(14) 0.0151(11) 0.0034(12) 0.0080(11)
C14 0.029(2) 0.032(2) 0.0208(19) 0.0087(17) 0.0021(16) 0.0099(17)
F10 0.0187(12) 0.0477(16) 0.0442(15) 0.0173(12) -0.0053(10) -0.0067(10)
F11 0.0341(14) 0.0631(18) 0.0305(13) 0.0039(12) 0.0104(11) 0.0275(13)
F12 0.0310(13) 0.0547(16) 0.0330(13) 0.0184(12) -0.0014(10) 0.0199(12)
O2 0.0223(13) 0.0166(12) 0.0134(12) 0.0026(9) 0.0002(10) 0.0064(10)
C15 0.0181(18) 0.0168(18) 0.0208(18) -0.0020(14) 0.0009(14) 0.0043(14)
C16 0.0161(18) 0.026(2) 0.0204(19) 0.0025(15) 0.0009(14) 0.0039(15)
C17 0.0138(17) 0.0210(18) 0.0100(16) 0.0045(13) 0.0013(13) -0.0044(13)
C18 0.0212(19) 0.0149(17) 0.0164(17) 0.0014(14) 0.0022(14) 0.0020(14)
C19 0.0147(17) 0.0193(18) 0.0199(18) 0.0018(14) -0.0031(14) 0.0008(14)
C20 0.0186(18) 0.0201(18) 0.0122(17) 0.0002(14) -0.0035(14) -0.0018(14)
C21 0.034(2) 0.028(2) 0.026(2) 0.0073(17) -0.0130(17) -0.0102(17)
C22 0.0220(19) 0.0221(19) 0.0208(19) 0.0038(15) -0.0011(15) -0.0058(15)
C23 0.024(2) 0.037(2) 0.0191(19) -0.0074(17) -0.0011(16) -0.0010(17)
Sb2 0.01664(13) 0.01475(12) 0.01135(11) 0.00182(9) -0.00172(9) 0.00154(9)
O3 0.0153(12) 0.0196(12) 0.0151(12) 0.0064(10) -0.0032(9) -0.0007(9)
O4 0.0225(13) 0.0157(12) 0.0130(12) -0.0008(9) -0.0045(10) 0.0054(10)
C24 0.0207(19) 0.0216(18) 0.0173(18) 0.0043(14) -0.0038(14) -0.0049(14)
C25 0.0144(17) 0.0194(18) 0.0181(18) 0.0049(14) 0.0008(14) -0.0001(14)
C26 0.0217(19) 0.0148(17) 0.0194(18) 0.0022(14) 0.0028(15) 0.0003(14)
C27 0.0194(18) 0.0156(17) 0.0144(17) 0.0012(13) -0.0006(14) 0.0009(14)
C28 0.0187(19) 0.025(2) 0.0176(18) 0.0052(15) -0.0022(15) 0.0015(15)
F13 0.0281(12) 0.0301(12) 0.0204(11) -0.0020(9) 0.0025(9) 0.0087(10)
F14 0.0367(14) 0.0332(13) 0.0292(13) 0.0014(10) -0.0033(10) -0.0171(11)
F15 0.0324(13) 0.0400(14) 0.0216(12) 0.0050(10) -0.0105(10) 0.0099(10)
C29 0.027(2) 0.024(2) 0.0205(19) 0.0020(15) 0.0051(16) 0.0027(16)
F16 0.0320(13) 0.0377(14) 0.0475(15) 0.0147(12) 0.0223(11) 0.0002(11)
F17 0.0286(13) 0.0398(14) 0.0403(14) 0.0158(11) 0.0104(10) 0.0165(11)
F18 0.0466(15) 0.0445(16) 0.0234(12) -0.0096(11) 0.0069(11) 0.0058(12)
C30 0.026(2) 0.024(2) 0.024(2) 0.0085(16) -0.0040(16) -0.0004(16)
C31 0.038(2) 0.0133(18) 0.041(2) 0.0046(17) -0.0003(19) 0.0054(16)
C32 0.038(2) 0.0141(18) 0.033(2) -0.0048(16) 0.0007(18) -0.0026(16)
C33 0.034(2) 0.022(2) 0.021(2) -0.0025(15) -0.0038(17) -0.0006(16)
C34 0.0183(18) 0.0189(18) 0.0179(18) 0.0033(14) 0.0008(14) 0.0020(14)
C35 0.0216(18) 0.0162(17) 0.0108(16) 0.0005(13) -0.0027(14) 0.0018(14)
C36 0.026(2) 0.0227(19) 0.0171(18) 0.0016(15) -0.0038(15) 0.0012(15)
F19 0.0253(12) 0.0328(13) 0.0301(12) 0.0071(10) 0.0031(10) -0.0003(10)
F20 0.0469(14) 0.0333(13) 0.0105(10) 0.0003(9) -0.0018(9) 0.0031(11)
F21 0.0409(14) 0.0285(12) 0.0271(12) 0.0129(10) 0.0035(10) 0.0129(10)
C37 0.023(2) 0.027(2) 0.0183(19) 0.0007(15) -0.0046(15) -0.0020(16)
F22 0.0302(13) 0.0439(15) 0.0356(13) 0.0153(11) 0.0040(10) -0.0065(11)
F23 0.0276(13) 0.0373(14) 0.0295(13) -0.0086(10) -0.0096(10) -0.0049(10)
F24 0.0225(12) 0.0334(13) 0.0387(14) 0.0020(11) -0.0044(10) 0.0077(10)
C38 0.024(2) 0.026(2) 0.0122(17) 0.0031(14) -0.0039(14) 0.0023(15)
C39 0.0149(18) 0.027(2) 0.0225(19) 0.0039(15) -0.0025(15) 0.0039(15)
C40 0.0183(18) 0.0155(17) 0.0146(17) 0.0014(13) 0.0000(14) -0.0013(13)
C41 0.0215(19) 0.0194(18) 0.0138(17) 0.0039(14) -0.0037(14) -0.0031(14)
C42 0.0135(17) 0.0235(19) 0.0169(18) 0.0062(14) -0.0033(14) -0.0004(14)
C43 0.0157(18) 0.031(2) 0.0174(18) 0.0072(15) 0.0021(14) 0.0012(15)
C44 0.023(2) 0.033(2) 0.029(2) 0.0139(18) 0.0008(16) -0.0026(17)
C45 0.030(2) 0.028(2) 0.029(2) 0.0023(17) 0.0109(17) 0.0043(17)
C46 0.025(2) 0.064(3) 0.0154(19) 0.0035(19) 0.0037(16) 0.004(2)

loop_
_atom_type_symbol
_atom_type_description
_atom_type_scat_dispersion_real
_atom_type_scat_dispersion_imag
_atom_type_scat_source
C C 0.0033 0.0016 'International Tables Vol C Tables 4.2.6.8 and 6.1.1.4'
H H 0.0000 0.0000 'International Tables Vol C Tables 4.2.6.8 and 6.1.1.4'
O O 0.0106 0.0060 'International Tables Vol C Tables 4.2.6.8 and 6.1.1.4'
F F 0.0171 0.0103 'International Tables Vol C Tables 4.2.6.8 and 6.1.1.4'
Sb Sb -0.5866 1.5461 'International Tables Vol C Tables 4.2.6.8 and 6.1.1.4'

loop_
_geom_angle_atom_site_label_1
_geom_angle_atom_site_label_2
_geom_angle_atom_site_label_3
_geom_angle
O2 Sb1 O1 166.17(9)
O2 Sb1 C3 82.12(11)
O1 Sb1 C3 95.73(11)
O2 Sb1 C4 95.29(11)
O1 Sb1 C4 97.49(11)
C3 Sb1 C4 120.97(13)
O2 Sb1 C1 101.39(11)
O1 Sb1 C1 68.20(11)
C3 Sb1 C1 122.65(13)
C4 Sb1 C1 115.68(13)
O2 Sb1 C2 135.78(10)
O1 Sb1 C2 32.36(9)
C3 Sb1 C2 108.67(12)
C4 Sb1 C2 112.74(12)
C1 Sb1 C2 36.16(11)
C2 O1 Sb1 95.44(18)
C2 C1 Sb1 89.7(2)
C2 C1 H1 113.7
Sb1 C1 H1 113.7
C2 C1 H2 113.7
Sb1 C1 H2 113.7
H1 C1 H2 110.9
O1 C2 C5 109.3(3)
O1 C2 C6 108.8(3)
C5 C2 C6 111.2(3)
O1 C2 C1 105.7(3)
C5 C2 C1 111.6(3)
C6 C2 C1 110.1(3)
O1 C2 Sb1 52.20(14)
C5 C2 Sb1 132.2(2)
C6 C2 Sb1 116.5(2)
C1 C2 Sb1 54.10(16)
C11 C3 C7 121.6(3)
C11 C3 Sb1 112.6(2)
C7 C3 Sb1 125.8(3)
C19 C4 C15 119.7(3)
C19 C4 Sb1 120.0(2)
C15 C4 Sb1 120.3(2)
F2 C5 F1 107.0(3)
F2 C5 F3 107.3(3)
F1 C5 F3 106.9(3)
F2 C5 C2 112.6(3)
F1 C5 C2 110.2(3)
F3 C5 C2 112.4(3)
F5 C6 F4 108.0(3)
F5 C6 F6 107.4(3)
F4 C6 F6 106.4(3)
F5 C6 C2 112.7(3)
F4 C6 C2 109.6(3)
F6 C6 C2 112.4(3)
C3 C7 C8 118.8(3)
C3 C7 H3 120.6
C8 C7 H3 120.6
C9 C8 C7 119.9(3)
C9 C8 H4 120.0
C7 C8 H4 120.0
C8 C9 C10 121.4(3)
C8 C9 H5 119.3
C10 C9 H5 119.3
C9 C10 C11 119.2(3)
C9 C10 H6 120.4
C11 C10 H6 120.4
C3 C11 C10 119.2(3)
C3 C11 C12 116.6(3)
C10 C11 C12 124.2(3)
O2 C12 C14 106.4(3)
O2 C12 C11 112.3(3)
C14 C12 C11 110.3(3)
O2 C12 C13 106.3(3)
C14 C12 C13 112.1(3)
C11 C12 C13 109.2(3)
F8 C13 F9 107.4(3)
F8 C13 F7 107.6(3)
F9 C13 F7 107.2(3)
F8 C13 C12 113.4(3)
F9 C13 C12 111.8(3)
F7 C13 C12 109.2(3)
F11 C14 F10 107.4(3)
F11 C14 F12 107.3(3)
F10 C14 F12 106.5(3)
F11 C14 C12 113.1(3)
F10 C14 C12 110.1(3)
F12 C14 C12 112.1(3)
C12 O2 Sb1 115.88(19)
C16 C15 C4 119.5(3)
C16 C15 H7 120.3
C4 C15 H7 120.3
C15 C16 C17 122.2(3)
C15 C16 H8 118.9
C17 C16 H8 118.9
C16 C17 C18 117.4(3)
C16 C17 C20 120.7(3)
C18 C17 C20 121.8(3)
C17 C18 C19 121.4(3)
C17 C18 H9 119.3
C19 C18 H9 119.3
C4 C19 C18 119.8(3)
C4 C19 H10 120.1
C18 C19 H10 120.1
C21 C20 C22 110.1(3)
C21 C20 C17 111.2(3)
C22 C20 C17 107.5(3)
C21 C20 C23 108.6(3)
C22 C20 C23 108.3(3)
C17 C20 C23 111.1(3)
C20 C21 H11 109.5
C20 C21 H12 109.5
H11 C21 H12 109.5
C20 C21 H13 109.5
H11 C21 H13 109.5
H12 C21 H13 109.5
C20 C22 H14 109.5
C20 C22 H15 109.5
H14 C22 H15 109.5
C20 C22 H16 109.5
H14 C22 H16 109.5
H15 C22 H16 109.5
C20 C23 H17 109.5
C20 C23 H18 109.5
H17 C23 H18 109.5
C20 C23 H19 109.5
H17 C23 H19 109.5
H18 C23 H19 109.5
O4 Sb2 C26 82.16(12)
O4 Sb2 O3 167.75(9)
C26 Sb2 O3 95.04(12)
O4 Sb2 C27 95.51(12)
C26 Sb2 C27 121.60(13)
O3 Sb2 C27 96.10(11)
O4 Sb2 C24 102.31(11)
C26 Sb2 C24 117.74(14)
O3 Sb2 C24 68.36(11)
C27 Sb2 C24 119.66(13)
O4 Sb2 C25 137.79(10)
C26 Sb2 C25 108.01(12)
O3 Sb2 C25 32.17(9)
C27 Sb2 C25 111.34(12)
C24 Sb2 C25 36.20(12)
C25 O3 Sb2 95.76(18)
C35 O4 Sb2 115.78(19)
C25 C24 Sb2 89.8(2)
C25 C24 H20 113.7
Sb2 C24 H20 113.7
C25 C24 H21 113.7
Sb2 C24 H21 113.7
H20 C24 H21 110.9
O3 C25 C28 108.0(3)
O3 C25 C29 108.1(3)
C28 C25 C29 111.0(3)
O3 C25 C24 106.0(3)
C28 C25 C24 111.4(3)
C29 C25 C24 112.0(3)
O3 C25 Sb2 52.07(14)
C28 C25 Sb2 125.7(2)
C29 C25 Sb2 123.0(2)
C24 C25 Sb2 54.02(16)
C30 C26 C34 121.7(3)
C30 C26 Sb2 125.9(3)
C34 C26 Sb2 112.3(2)
C38 C27 C42 119.9(3)
C38 C27 Sb2 121.0(2)
C42 C27 Sb2 119.1(2)
F13 C28 F15 107.3(3)
F13 C28 F14 107.3(3)
F15 C28 F14 107.5(3)
F13 C28 C25 110.0(3)
F15 C28 C25 111.4(3)
F14 C28 C25 113.1(3)
F17 C29 F16 107.6(3)
F17 C29 F18 106.6(3)
F16 C29 F18 106.9(3)
F17 C29 C25 112.7(3)
F16 C29 C25 113.1(3)
F18 C29 C25 109.6(3)
C31 C30 C26 118.8(3)
C31 C30 H22 120.6
C26 C30 H22 120.6
C30 C31 C32 120.0(4)
C30 C31 H23 120.0
C32 C31 H23 120.0
C33 C32 C31 121.3(3)
C33 C32 H24 119.3
C31 C32 H24 119.3
C32 C33 C34 119.5(4)
C32 C33 H25 120.3
C34 C33 H25 120.3
C26 C34 C33 118.6(3)
C26 C34 C35 116.6(3)
C33 C34 C35 124.8(3)
O4 C35 C34 112.7(3)
O4 C35 C37 106.6(3)
C34 C35 C37 109.6(3)
O4 C35 C36 106.0(3)
C34 C35 C36 110.5(3)
C37 C35 C36 111.4(3)
F21 C36 F20 107.5(3)
F21 C36 F19 107.2(3)
F20 C36 F19 107.3(3)
F21 C36 C35 112.1(3)
F20 C36 C35 113.5(3)
F19 C36 C35 109.0(3)
F23 C37 F24 107.2(3)
F23 C37 F22 107.6(3)
F24 C37 F22 106.8(3)
F23 C37 C35 112.8(3)
F24 C37 C35 112.5(3)
F22 C37 C35 109.6(3)
C39 C38 C27 119.6(3)
C39 C38 H26 120.2
C27 C38 H26 120.2
C38 C39 C40 122.3(3)
C38 C39 H27 118.9
C40 C39 H27 118.9
C41 C40 C39 117.0(3)
C41 C40 C43 123.2(3)
C39 C40 C43 119.8(3)
C42 C41 C40 121.7(3)
C42 C41 H28 119.2
C40 C41 H28 119.2
C27 C42 C41 119.6(3)
C27 C42 H29 120.2
C41 C42 H29 120.2
C40 C43 C46 112.8(3)
C40 C43 C44 109.0(3)
C46 C43 C44 107.9(3)
C40 C43 C45 108.7(3)
C46 C43 C45 108.2(3)
C44 C43 C45 110.2(3)
C43 C44 H30 109.5
C43 C44 H31 109.5
H30 C44 H31 109.5
C43 C44 H32 109.5
H30 C44 H32 109.5
H31 C44 H32 109.5
C43 C45 H33 109.5
C43 C45 H34 109.5
H33 C45 H34 109.5
C43 C45 H35 109.5
H33 C45 H35 109.5
H34 C45 H35 109.5
C43 C46 H36 109.5
C43 C46 H37 109.5
H36 C46 H37 109.5
C43 C46 H38 109.5
H36 C46 H38 109.5
H37 C46 H38 109.5

loop_
_geom_bond_atom_site_label_1
_geom_bond_atom_site_label_2
_geom_bond_distance
Sb1 O2 2.024(2)
Sb1 O1 2.075(2)
Sb1 C3 2.080(3)
Sb1 C4 2.086(3)
Sb1 C1 2.118(3)
Sb1 C2 2.614(3)
O1 C2 1.406(4)
C1 C2 1.543(4)
C1 H1 0.9900
C1 H2 0.9900
C2 C5 1.533(5)
C2 C6 1.535(5)
C3 C11 1.385(4)
C3 C7 1.389(5)
C4 C19 1.381(5)
C4 C15 1.393(5)
C5 F2 1.330(4)
C5 F1 1.337(5)
C5 F3 1.338(4)
C6 F5 1.324(4)
C6 F4 1.336(5)
C6 F6 1.341(4)
C7 C8 1.390(5)
C7 H3 0.9500
C8 C9 1.381(5)
C8 H4 0.9500
C9 C10 1.384(5)
C9 H5 0.9500
C10 C11 1.399(4)
C10 H6 0.9500
C11 C12 1.537(5)
C12 O2 1.406(4)
C12 C14 1.528(5)
C12 C13 1.537(5)
C13 F8 1.330(4)
C13 F9 1.333(4)
C13 F7 1.338(5)
C14 F11 1.328(4)
C14 F10 1.333(4)
C14 F12 1.340(4)
C15 C16 1.381(5)
C15 H7 0.9500
C16 C17 1.389(5)
C16 H8 0.9500
C17 C18 1.391(5)
C17 C20 1.537(4)
C18 C19 1.392(5)
C18 H9 0.9500
C19 H10 0.9500
C20 C21 1.534(5)
C20 C22 1.534(5)
C20 C23 1.542(5)
C21 H11 0.9800
C21 H12 0.9800
C21 H13 0.9800
C22 H14 0.9800
C22 H15 0.9800
C22 H16 0.9800
C23 H17 0.9800
C23 H18 0.9800
C23 H19 0.9800
Sb2 O4 2.029(2)
Sb2 C26 2.076(3)
Sb2 O3 2.081(2)
Sb2 C27 2.087(3)
Sb2 C24 2.124(3)
Sb2 C25 2.625(3)
O3 C25 1.405(4)
O4 C35 1.397(4)
C24 C25 1.551(5)
C24 H20 0.9900
C24 H21 0.9900
C25 C28 1.533(5)
C25 C29 1.536(5)
C26 C30 1.392(5)
C26 C34 1.393(5)
C27 C38 1.385(5)
C27 C42 1.393(5)
C28 F13 1.333(4)
C28 F15 1.334(4)
C28 F14 1.336(4)
C29 F17 1.328(4)
C29 F16 1.329(4)
C29 F18 1.341(4)
C30 C31 1.380(5)
C30 H22 0.9500
C31 C32 1.386(5)
C31 H23 0.9500
C32 C33 1.381(5)
C32 H24 0.9500
C33 C34 1.399(5)
C33 H25 0.9500
C34 C35 1.534(5)
C35 C37 1.542(5)
C35 C36 1.543(5)
C36 F21 1.329(4)
C36 F20 1.332(4)
C36 F19 1.344(4)
C37 F23 1.330(4)
C37 F24 1.332(4)
C37 F22 1.339(4)
C38 C39 1.383(5)
C38 H26 0.9500
C39 C40 1.398(5)
C39 H27 0.9500
C40 C41 1.394(5)
C40 C43 1.526(4)
C41 C42 1.393(5)
C41 H28 0.9500
C42 H29 0.9500
C43 C46 1.529(5)
C43 C44 1.530(5)
C43 C45 1.531(5)
C44 H30 0.9800
C44 H31 0.9800
C44 H32 0.9800
C45 H33 0.9800
C45 H34 0.9800
C45 H35 0.9800
C46 H36 0.9800
C46 H37 0.9800
C46 H38 0.9800

loop_
_geom_torsion_atom_site_label_1
_geom_torsion_atom_site_label_2
_geom_torsion_atom_site_label_3
_geom_torsion_atom_site_label_4
_geom_torsion
O2 Sb1 O1 C2 -36.0(5)
C3 Sb1 O1 C2 -116.3(2)
C4 Sb1 O1 C2 121.4(2)
C1 Sb1 O1 C2 6.67(19)
O2 Sb1 C1 C2 164.43(19)
O1 Sb1 C1 C2 -6.05(18)
C3 Sb1 C1 C2 76.6(2)
C4 Sb1 C1 C2 -94.0(2)
Sb1 O1 C2 C5 -129.0(2)
Sb1 O1 C2 C6 109.4(3)
Sb1 O1 C2 C1 -8.8(3)
Sb1 C1 C2 O1 8.6(3)
Sb1 C1 C2 C5 127.3(3)
Sb1 C1 C2 C6 -108.7(3)
O2 Sb1 C2 O1 168.37(15)
C3 Sb1 C2 O1 70.3(2)
C4 Sb1 C2 O1 -66.6(2)
C1 Sb1 C2 O1 -169.5(3)
O2 Sb1 C2 C5 -109.7(3)
O1 Sb1 C2 C5 81.9(3)
C3 Sb1 C2 C5 152.3(3)
C4 Sb1 C2 C5 15.3(3)
C1 Sb1 C2 C5 -87.5(4)
O2 Sb1 C2 C6 74.4(3)
O1 Sb1 C2 C6 -94.0(3)
C3 Sb1 C2 C6 -23.7(3)
C4 Sb1 C2 C6 -160.6(2)
C1 Sb1 C2 C6 96.5(3)
O2 Sb1 C2 C1 -22.2(3)
O1 Sb1 C2 C1 169.5(3)
C3 Sb1 C2 C1 -120.2(2)
C4 Sb1 C2 C1 102.9(2)
O2 Sb1 C3 C11 -1.5(2)
O1 Sb1 C3 C11 164.7(2)
C4 Sb1 C3 C11 -93.0(3)
C1 Sb1 C3 C11 97.0(3)
C2 Sb1 C3 C11 134.3(2)
O2 Sb1 C3 C7 178.4(3)
O1 Sb1 C3 C7 -15.4(3)
C4 Sb1 C3 C7 86.9(3)
C1 Sb1 C3 C7 -83.1(3)
C2 Sb1 C3 C7 -45.8(3)
O2 Sb1 C4 C19 170.8(3)
O1 Sb1 C4 C19 -3.9(3)
C3 Sb1 C4 C19 -105.2(3)
C1 Sb1 C4 C19 65.5(3)
C2 Sb1 C4 C19 25.8(3)
O2 Sb1 C4 C15 -6.8(3)
O1 Sb1 C4 C15 178.5(3)
C3 Sb1 C4 C15 77.2(3)
C1 Sb1 C4 C15 -112.1(3)
C2 Sb1 C4 C15 -151.8(3)
O1 C2 C5 F2 172.1(3)
C6 C2 C5 F2 -67.8(4)
C1 C2 C5 F2 55.6(4)
Sb1 C2 C5 F2 116.1(3)
O1 C2 C5 F1 52.6(4)
C6 C2 C5 F1 172.8(3)
C1 C2 C5 F1 -63.9(4)
Sb1 C2 C5 F1 -3.4(5)
O1 C2 C5 F3 -66.6(4)
C6 C2 C5 F3 53.6(4)
C1 C2 C5 F3 176.9(3)
Sb1 C2 C5 F3 -122.6(3)
O1 C2 C6 F5 173.5(3)
C5 C2 C6 F5 53.1(4)
C1 C2 C6 F5 -71.1(4)
Sb1 C2 C6 F5 -130.1(3)
O1 C2 C6 F4 -66.1(4)
C5 C2 C6 F4 173.5(3)
C1 C2 C6 F4 49.3(4)
Sb1 C2 C6 F4 -9.7(4)
O1 C2 C6 F6 52.0(4)
C5 C2 C6 F6 -68.4(4)
C1 C2 C6 F6 167.3(3)
Sb1 C2 C6 F6 108.4(3)
C11 C3 C7 C8 1.4(5)
Sb1 C3 C7 C8 -178.5(3)
C3 C7 C8 C9 -1.1(5)
C7 C8 C9 C10 0.8(6)
C8 C9 C10 C11 -0.7(6)
C7 C3 C11 C10 -1.3(5)
Sb1 C3 C11 C10 178.6(3)
C7 C3 C11 C12 178.0(3)
Sb1 C3 C11 C12 -2.1(4)
C9 C10 C11 C3 0.9(5)
C9 C10 C11 C12 -178.4(3)
C3 C11 C12 O2 6.2(4)
C10 C11 C12 O2 -174.5(3)
C3 C11 C12 C14 124.8(3)
C10 C11 C12 C14 -55.9(4)
C3 C11 C12 C13 -111.5(3)
C10 C11 C12 C13 67.8(4)
O2 C12 C13 F8 178.9(3)
C14 C12 C13 F8 62.9(4)
C11 C12 C13 F8 -59.7(4)
O2 C12 C13 F9 57.2(4)
C14 C12 C13 F9 -58.7(4)
C11 C12 C13 F9 178.7(3)
O2 C12 C13 F7 -61.2(4)
C14 C12 C13 F7 -177.1(3)
C11 C12 C13 F7 60.3(4)
O2 C12 C14 F11 -170.9(3)
C11 C12 C14 F11 67.0(4)
C13 C12 C14 F11 -55.0(4)
O2 C12 C14 F10 68.9(3)
C11 C12 C14 F10 -53.2(4)
C13 C12 C14 F10 -175.2(3)
O2 C12 C14 F12 -49.5(4)
C11 C12 C14 F12 -171.6(3)
C13 C12 C14 F12 66.4(4)
C14 C12 O2 Sb1 -128.3(2)
C11 C12 O2 Sb1 -7.4(3)
C13 C12 O2 Sb1 112.0(3)
O1 Sb1 O2 C12 -76.7(4)
C3 Sb1 O2 C12 5.2(2)
C4 Sb1 O2 C12 125.8(2)
C1 Sb1 O2 C12 -116.7(2)
C2 Sb1 O2 C12 -103.5(2)
C19 C4 C15 C16 -1.4(5)
Sb1 C4 C15 C16 176.2(3)
C4 C15 C16 C17 0.1(5)
C15 C16 C17 C18 2.1(5)
C15 C16 C17 C20 179.0(3)
C16 C17 C18 C19 -3.1(5)
C20 C17 C18 C19 -179.9(3)
C15 C4 C19 C18 0.4(5)
Sb1 C4 C19 C18 -177.2(3)
C17 C18 C19 C4 1.9(5)
C16 C17 C20 C21 38.6(4)
C18 C17 C20 C21 -144.6(3)
C16 C17 C20 C22 -81.9(4)
C18 C17 C20 C22 94.8(4)
C16 C17 C20 C23 159.7(3)
C18 C17 C20 C23 -23.5(4)
O4 Sb2 O3 C25 -40.1(5)
C26 Sb2 O3 C25 -116.3(2)
C27 Sb2 O3 C25 121.15(19)
C24 Sb2 O3 C25 1.62(19)
C26 Sb2 O4 C35 6.6(2)
O3 Sb2 O4 C35 -70.9(5)
C27 Sb2 O4 C35 127.8(2)
C24 Sb2 O4 C35 -110.2(2)
C25 Sb2 O4 C35 -101.7(2)
O4 Sb2 C24 C25 170.23(18)
C26 Sb2 C24 C25 82.7(2)
O3 Sb2 C24 C25 -1.46(17)
C27 Sb2 C24 C25 -86.0(2)
Sb2 O3 C25 C28 -121.7(2)
Sb2 O3 C25 C29 118.1(2)
Sb2 O3 C25 C24 -2.1(2)
Sb2 C24 C25 O3 2.1(2)
Sb2 C24 C25 C28 119.3(2)
Sb2 C24 C25 C29 -115.7(3)
O4 Sb2 C25 O3 168.25(15)
C26 Sb2 C25 O3 69.9(2)
C27 Sb2 C25 O3 -66.0(2)
C24 Sb2 C25 O3 -177.5(3)
O4 Sb2 C25 C28 -106.3(3)
C26 Sb2 C25 C28 155.4(3)
O3 Sb2 C25 C28 85.5(3)
C27 Sb2 C25 C28 19.5(3)
C24 Sb2 C25 C28 -92.0(3)
O4 Sb2 C25 C29 80.3(3)
C26 Sb2 C25 C29 -18.0(3)
O3 Sb2 C25 C29 -88.0(3)
C27 Sb2 C25 C29 -154.0(3)
C24 Sb2 C25 C29 94.6(3)
O4 Sb2 C25 C24 -14.3(3)
C26 Sb2 C25 C24 -112.6(2)
O3 Sb2 C25 C24 177.5(3)
C27 Sb2 C25 C24 111.5(2)
O4 Sb2 C26 C30 177.5(3)
O3 Sb2 C26 C30 -14.5(3)
C27 Sb2 C26 C30 85.9(3)
C24 Sb2 C26 C30 -82.6(3)
C25 Sb2 C26 C30 -44.6(3)
O4 Sb2 C26 C34 -4.9(2)
O3 Sb2 C26 C34 163.1(2)
C27 Sb2 C26 C34 -96.6(3)
C24 Sb2 C26 C34 94.9(3)
C25 Sb2 C26 C34 132.9(2)
O4 Sb2 C27 C38 -4.9(3)
C26 Sb2 C27 C38 79.3(3)
O3 Sb2 C27 C38 179.0(3)
C24 Sb2 C27 C38 -112.4(3)
C25 Sb2 C27 C38 -151.7(3)
O4 Sb2 C27 C42 175.6(3)
C26 Sb2 C27 C42 -100.3(3)
O3 Sb2 C27 C42 -0.5(3)
C24 Sb2 C27 C42 68.0(3)
C25 Sb2 C27 C42 28.8(3)
O3 C25 C28 F13 62.2(4)
C29 C25 C28 F13 -179.4(3)
C24 C25 C28 F13 -53.9(4)
Sb2 C25 C28 F13 6.5(4)
O3 C25 C28 F15 -56.6(4)
C29 C25 C28 F15 61.8(4)
C24 C25 C28 F15 -172.7(3)
Sb2 C25 C28 F15 -112.3(3)
O3 C25 C28 F14 -177.9(3)
C29 C25 C28 F14 -59.5(4)
C24 C25 C28 F14 66.1(4)
Sb2 C25 C28 F14 126.4(3)
O3 C25 C29 F17 53.5(4)
C28 C25 C29 F17 -64.7(4)
C24 C25 C29 F17 170.0(3)
Sb2 C25 C29 F17 109.6(3)
O3 C25 C29 F16 175.8(3)
C28 C25 C29 F16 57.6(4)
C24 C25 C29 F16 -67.7(4)
Sb2 C25 C29 F16 -128.1(3)
O3 C25 C29 F18 -65.0(4)
C28 C25 C29 F18 176.7(3)
C24 C25 C29 F18 51.5(4)
Sb2 C25 C29 F18 -9.0(4)
C34 C26 C30 C31 -0.6(6)
Sb2 C26 C30 C31 176.7(3)
C26 C30 C31 C32 -0.4(6)
C30 C31 C32 C33 1.4(6)
C31 C32 C33 C34 -1.2(6)
C30 C26 C34 C33 0.7(5)
Sb2 C26 C34 C33 -177.0(3)
C30 C26 C34 C35 -179.6(3)
Sb2 C26 C34 C35 2.8(4)
C32 C33 C34 C26 0.2(5)
C32 C33 C34 C35 -179.5(3)
Sb2 O4 C35 C34 -6.7(3)
Sb2 O4 C35 C37 -126.9(2)
Sb2 O4 C35 C36 114.3(2)
C26 C34 C35 O4 2.4(4)
C33 C34 C35 O4 -177.8(3)
C26 C34 C35 C37 121.0(3)
C33 C34 C35 C37 -59.3(4)
C26 C34 C35 C36 -115.9(3)
C33 C34 C35 C36 63.8(4)
O4 C35 C36 F21 56.2(4)
C34 C35 C36 F21 178.6(3)
C37 C35 C36 F21 -59.4(4)
O4 C35 C36 F20 178.3(3)
C34 C35 C36 F20 -59.4(4)
C37 C35 C36 F20 62.7(4)
O4 C35 C36 F19 -62.2(3)
C34 C35 C36 F19 60.1(4)
C37 C35 C36 F19 -177.8(3)
O4 C35 C37 F23 -172.4(3)
C34 C35 C37 F23 65.4(4)
C36 C35 C37 F23 -57.2(4)
O4 C35 C37 F24 -51.0(4)
C34 C35 C37 F24 -173.2(3)
C36 C35 C37 F24 64.2(4)
O4 C35 C37 F22 67.7(3)
C34 C35 C37 F22 -54.5(4)
C36 C35 C37 F22 -177.1(3)
C42 C27 C38 C39 -0.3(5)
Sb2 C27 C38 C39 -179.9(3)
C27 C38 C39 C40 -0.2(6)
C38 C39 C40 C41 0.9(5)
C38 C39 C40 C43 -179.0(3)
C39 C40 C41 C42 -1.0(5)
C43 C40 C41 C42 178.9(3)
C38 C27 C42 C41 0.2(5)
Sb2 C27 C42 C41 179.7(3)
C40 C41 C42 C27 0.5(5)
C41 C40 C43 C46 -3.3(5)
C39 C40 C43 C46 176.6(3)
C41 C40 C43 C44 116.5(4)
C39 C40 C43 C44 -63.6(4)
C41 C40 C43 C45 -123.3(4)
C39 C40 C43 C45 56.6(4)

loop_
_cod_related_entry_id
_cod_related_entry_database
_cod_related_entry_code
1 ChemSpider 17621258
